data_4069486
loop_
_publ_author_name
'Jim\'enez, Sonia'
'L\'opez, Jos\'e A.'
'Ciriano, Miguel A.'
'Tejel, Cristina'
'Mart\'inez, Alberto'
'S\'anchez-Delgado, Roberto A.'

_publ_section_title
;
 Selective Hydrogenation of Cinnamaldehyde and Other \a,\b-Unsaturated
 Substrates Catalyzed by Rhodium and Ruthenium Complexes
;
_journal_issue 11
_journal_name_full Organometallics
_journal_page_first 3193
_journal_paper_doi 10.1021/om900223p
_journal_volume 28
_journal_year 2009
_chemical_formula_moiety 'C45 H41 B Cl2 P3 Rh'
_chemical_formula_sum 'C45 H41 B Cl2 P3 Rh'
_chemical_formula_weight 859.31
_chemical_name_systematic
;
 ?
;
_space_group_IT_number 2
_symmetry_cell_setting triclinic
_symmetry_space_group_name_Hall '-P 1'
_symmetry_space_group_name_H-M 'P -1'
_atom_sites_solution_hydrogens geom
_atom_sites_solution_primary direct
_atom_sites_solution_secondary difmap
_audit_creation_method SHELXL-97
_cell_angle_alpha 104.400(1)
_cell_angle_beta 93.131(1)
_cell_angle_gamma 90.810(1)
_cell_formula_units_Z 4
_cell_length_a 9.6633(7)
_cell_length_b 18.6168(13)
_cell_length_c 22.0862(15)
_cell_measurement_reflns_used 5290
_cell_measurement_temperature 100(2)
_cell_measurement_theta_max 26.02
_cell_measurement_theta_min 2.22
_cell_volume 3841.1(5)
_computing_cell_refinement 'SAINT+ v. 6.45 (Bruker AXS, 2003)'
_computing_data_collection 'SMART v. 5.611 (Bruker AXS, 2000)'
_computing_data_reduction 'SAINT+ v. 6.45 (Bruker AXS, 2003)'
_computing_molecular_graphics
;
ORTEP3 for Windows - L. J. Farrugia, 
J. Appl. Crystallogr. 1997, 30, 565.
;
_computing_structure_refinement
;
SHELX97 - Programs for Crystal Structure Analysis (Release 97-2). 
G. M. Sheldrick, Institut fur Anorganische Chemie der Universitat, 
Tammanstrasse 4, D-3400 Gottingen, Germany, 1998.
;
_computing_structure_solution
;
SHELX97 - Programs for Crystal Structure Analysis (Release 97-2). 
G. M. Sheldrick, Institut fur Anorganische Chemie der Universitat, 
Tammanstrasse 4, D-3400 Gottingen, Germany, 1998.
;
_diffrn_ambient_temperature 100(2)
_diffrn_detector_area_resol_mean 8.26
_diffrn_measured_fraction_theta_full 0.995
_diffrn_measured_fraction_theta_max 0.995
_diffrn_measurement_device_type 'Bruker SMART APEX CCD system'
_diffrn_measurement_method '\W rotations with narrow frames'
_diffrn_radiation_monochromator graphite
_diffrn_radiation_source 'normal-focus sealed tube'
_diffrn_radiation_type MoK\a
_diffrn_radiation_wavelength 0.71073
_diffrn_reflns_av_R_equivalents 0.0753
_diffrn_reflns_av_sigmaI/netI 0.0952
_diffrn_reflns_limit_h_max 11
_diffrn_reflns_limit_h_min -11
_diffrn_reflns_limit_k_max 22
_diffrn_reflns_limit_k_min -22
_diffrn_reflns_limit_l_max 27
_diffrn_reflns_limit_l_min -27
_diffrn_reflns_number 42014
_diffrn_reflns_theta_full 26.00
_diffrn_reflns_theta_max 26.00
_diffrn_reflns_theta_min 1.65
_diffrn_standards_decay_% 'no decay'
_exptl_absorpt_coefficient_mu 0.742
_exptl_absorpt_correction_T_max 0.9638
_exptl_absorpt_correction_T_min 0.7951
_exptl_absorpt_correction_type multi-scan
_exptl_absorpt_process_details
; 
  SADABS: Area-Detector Absorption Correction.  v. 2.10 Bruker-AXS 
;
_exptl_crystal_colour orange
_exptl_crystal_density_diffrn 1.486
_exptl_crystal_density_method 'not measured'
_exptl_crystal_description neddle
_exptl_crystal_F_000 1760
_exptl_crystal_size_max 0.36
_exptl_crystal_size_mid 0.05
_exptl_crystal_size_min 0.05
_refine_diff_density_max 0.950
_refine_diff_density_min -0.796
_refine_diff_density_rms 0.115
_refine_ls_extinction_method none
_refine_ls_goodness_of_fit_ref 1.051
_refine_ls_hydrogen_treatment constr
_refine_ls_matrix_type full
_refine_ls_number_parameters 937
_refine_ls_number_reflns 15011
_refine_ls_number_restraints 0
_refine_ls_restrained_S_all 1.051
_refine_ls_R_factor_all 0.0922
_refine_ls_R_factor_gt 0.0587
_refine_ls_shift/su_max 0.001
_refine_ls_shift/su_mean 0.000
_refine_ls_structure_factor_coef Fsqd
_refine_ls_weighting_details 'calc w=1/[\s^2^(Fo^2^)+(0.0394P)^2^+2.3843P] where P=(Fo^2^+2Fc^2^)/3'
_refine_ls_weighting_scheme calc
_refine_ls_wR_factor_gt 0.1046
_refine_ls_wR_factor_ref 0.1149
_reflns_number_gt 10784
_reflns_number_total 15011
_reflns_threshold_expression >2sigma(I)
_cod_data_source_file om900223p_si_002.cif
_cod_data_source_block cta52as
_cod_depositor_comments
;
The following automatic conversions were performed:

'_symmetry_cell_setting' value 'Triclinic' changed to 'triclinic'
according to /home/saulius/struct/CIF-dictionaries/cif_core.dic
dictionary named 'cif_core.dic' version 2.4.2 from 2011-04-26.

Automatic conversion script
Id: cif_fix_values 1715 2011-07-08 13:25:40Z adriana 
;
_cod_original_sg_symbol_H-M P-1
_cod_database_code 4069486

loop_
_symmetry_equiv_pos_as_xyz
'x, y, z'
'-x, -y, -z'

loop_
_atom_site_label
_atom_site_type_symbol
_atom_site_fract_x
_atom_site_fract_y
_atom_site_fract_z
_atom_site_U_iso_or_equiv
_atom_site_adp_type
_atom_site_occupancy
_atom_site_symmetry_multiplicity
_atom_site_calc_flag
_atom_site_refinement_flags
Rh1 Rh 0.50354(4) 0.18069(2) 0.636117(18) 0.01297(10) Uani 1 1 d .
P1 P 0.30368(13) 0.18279(7) 0.58090(6) 0.0142(3) Uani 1 1 d .
P2 P 0.41996(14) 0.26509(7) 0.72177(6) 0.0147(3) Uani 1 1 d .
P3 P 0.58814(13) 0.27650(7) 0.60103(6) 0.0154(3) Uani 1 1 d .
Cl1 Cl 0.50883(14) 0.08807(7) 0.69296(6) 0.0210(3) Uani 1 1 d .
Cl2 Cl 0.61837(13) 0.09632(7) 0.55934(6) 0.0202(3) Uani 1 1 d .
C1 C 0.1959(5) 0.1032(3) 0.5845(2) 0.0144(11) Uani 1 1 d .
C2 C 0.2508(5) 0.0327(3) 0.5758(2) 0.0181(11) Uani 1 1 d .
H2 H 0.3477 0.0266 0.5720 0.022 Uiso 1 1 calc R
C3 C 0.1656(6) -0.0278(3) 0.5727(2) 0.0225(12) Uani 1 1 d .
H3 H 0.2035 -0.0758 0.5657 0.027 Uiso 1 1 calc R
C4 C 0.0250(6) -0.0194(3) 0.5796(2) 0.0264(13) Uani 1 1 d .
H4 H -0.0335 -0.0616 0.5773 0.032 Uiso 1 1 calc R
C5 C -0.0309(6) 0.0509(3) 0.5899(3) 0.0281(14) Uani 1 1 d .
H5 H -0.1269 0.0571 0.5962 0.034 Uiso 1 1 calc R
C6 C 0.0538(5) 0.1111(3) 0.5910(2) 0.0189(12) Uani 1 1 d .
H6 H 0.0151 0.1588 0.5961 0.023 Uiso 1 1 calc R
C7 C 0.3144(5) 0.1699(3) 0.4970(2) 0.0176(11) Uani 1 1 d .
C8 C 0.3555(5) 0.1024(3) 0.4600(2) 0.0197(12) Uani 1 1 d .
H8 H 0.3752 0.0625 0.4785 0.024 Uiso 1 1 calc R
C9 C 0.3679(6) 0.0931(3) 0.3966(2) 0.0280(14) Uani 1 1 d .
H9 H 0.3944 0.0467 0.3716 0.034 Uiso 1 1 calc R
C10 C 0.3416(7) 0.1513(3) 0.3695(3) 0.0357(16) Uani 1 1 d .
H10 H 0.3555 0.1457 0.3264 0.043 Uiso 1 1 calc R
C11 C 0.2952(6) 0.2177(3) 0.4051(2) 0.0277(14) Uani 1 1 d .
H11 H 0.2722 0.2564 0.3856 0.033 Uiso 1 1 calc R
C12 C 0.2822(5) 0.2277(3) 0.4682(2) 0.0201(12) Uani 1 1 d .
H12 H 0.2516 0.2737 0.4925 0.024 Uiso 1 1 calc R
C13 C 0.2759(5) 0.2350(3) 0.7616(2) 0.0154(11) Uani 1 1 d .
C14 C 0.2131(5) 0.1645(3) 0.7440(2) 0.0185(12) Uani 1 1 d .
H14 H 0.2373 0.1301 0.7068 0.022 Uiso 1 1 calc R
C15 C 0.1162(5) 0.1446(3) 0.7807(2) 0.0222(12) Uani 1 1 d .
H15 H 0.0734 0.0965 0.7682 0.027 Uiso 1 1 calc R
C16 C 0.0796(5) 0.1931(3) 0.8352(2) 0.0230(13) Uani 1 1 d .
H16 H 0.0143 0.1782 0.8607 0.028 Uiso 1 1 calc R
C17 C 0.1395(5) 0.2638(3) 0.8524(2) 0.0204(12) Uani 1 1 d .
H17 H 0.1132 0.2982 0.8892 0.024 Uiso 1 1 calc R
C18 C 0.2372(5) 0.2843(3) 0.8163(2) 0.0204(12) Uani 1 1 d .
H18 H 0.2788 0.3327 0.8287 0.025 Uiso 1 1 calc R
C19 C 0.5461(5) 0.2861(3) 0.7900(2) 0.0163(11) Uani 1 1 d .
C20 C 0.5862(6) 0.2291(3) 0.8174(2) 0.0246(13) Uani 1 1 d .
H20 H 0.5523 0.1799 0.7991 0.030 Uiso 1 1 calc R
C21 C 0.6742(6) 0.2430(3) 0.8706(2) 0.0251(13) Uani 1 1 d .
H21 H 0.7001 0.2035 0.8886 0.030 Uiso 1 1 calc R
C22 C 0.7246(5) 0.3139(3) 0.8975(2) 0.0226(12) Uani 1 1 d .
H22 H 0.7865 0.3233 0.9337 0.027 Uiso 1 1 calc R
C23 C 0.6847(6) 0.3709(3) 0.8717(2) 0.0225(12) Uani 1 1 d .
H23 H 0.7192 0.4199 0.8903 0.027 Uiso 1 1 calc R
C24 C 0.5942(5) 0.3576(3) 0.8187(2) 0.0206(12) Uani 1 1 d .
H24 H 0.5652 0.3977 0.8020 0.025 Uiso 1 1 calc R
C25 C 0.7122(5) 0.3170(3) 0.6658(2) 0.0166(11) Uani 1 1 d .
C26 C 0.7998(5) 0.2672(3) 0.6867(2) 0.0198(12) Uani 1 1 d .
H26 H 0.7904 0.2157 0.6671 0.024 Uiso 1 1 calc R
C27 C 0.8982(5) 0.2914(3) 0.7348(2) 0.0224(12) Uani 1 1 d .
H27 H 0.9574 0.2573 0.7482 0.027 Uiso 1 1 calc R
C28 C 0.9100(6) 0.3672(3) 0.7638(2) 0.0276(14) Uani 1 1 d .
H28 H 0.9755 0.3844 0.7983 0.033 Uiso 1 1 calc R
C29 C 0.8284(6) 0.4170(3) 0.7433(2) 0.0262(13) Uani 1 1 d .
H29 H 0.8393 0.4685 0.7627 0.031 Uiso 1 1 calc R
C30 C 0.7290(5) 0.3922(3) 0.6936(2) 0.0232(12) Uani 1 1 d .
H30 H 0.6732 0.4268 0.6791 0.028 Uiso 1 1 calc R
C31 C 0.6977(5) 0.2624(3) 0.5343(2) 0.0178(11) Uani 1 1 d .
C32 C 0.8218(6) 0.3040(3) 0.5413(3) 0.0295(14) Uani 1 1 d .
H32 H 0.8512 0.3353 0.5810 0.035 Uiso 1 1 calc R
C33 C 0.9028(6) 0.2997(3) 0.4900(3) 0.0339(15) Uani 1 1 d .
H33 H 0.9874 0.3277 0.4951 0.041 Uiso 1 1 calc R
C34 C 0.8604(6) 0.2548(3) 0.4318(3) 0.0309(15) Uani 1 1 d .
H34 H 0.9161 0.2512 0.3971 0.037 Uiso 1 1 calc R
C35 C 0.7359(6) 0.2152(3) 0.4249(3) 0.0311(14) Uani 1 1 d .
H35 H 0.7053 0.1850 0.3850 0.037 Uiso 1 1 calc R
C36 C 0.6557(5) 0.2193(3) 0.4754(2) 0.0204(12) Uani 1 1 d .
H36 H 0.5702 0.1920 0.4696 0.024 Uiso 1 1 calc R
C37 C 0.2173(5) 0.2676(3) 0.6070(2) 0.0149(11) Uani 1 1 d .
H37A H 0.1516 0.2737 0.5728 0.018 Uiso 1 1 calc R
H37B H 0.1620 0.2638 0.6426 0.018 Uiso 1 1 calc R
C38 C 0.3672(5) 0.3526(3) 0.7045(2) 0.0160(11) Uani 1 1 d .
H38A H 0.2886 0.3721 0.7300 0.019 Uiso 1 1 calc R
H38B H 0.4452 0.3893 0.7170 0.019 Uiso 1 1 calc R
C39 C 0.4629(5) 0.3425(3) 0.5904(2) 0.0176(11) Uani 1 1 d .
H39A H 0.5081 0.3925 0.6028 0.021 Uiso 1 1 calc R
H39B H 0.4348 0.3322 0.5452 0.021 Uiso 1 1 calc R
C40 C 0.2271(5) 0.4130(3) 0.6192(2) 0.0175(11) Uani 1 1 d .
C41 C 0.2594(6) 0.4565(3) 0.5776(2) 0.0264(13) Uani 1 1 d .
H41 H 0.3438 0.4484 0.5571 0.032 Uiso 1 1 calc R
C42 C 0.1723(6) 0.5106(3) 0.5656(3) 0.0284(14) Uani 1 1 d .
H42 H 0.1978 0.5387 0.5372 0.034 Uiso 1 1 calc R
C43 C 0.0505(5) 0.5235(3) 0.5942(3) 0.0244(13) Uani 1 1 d .
H43 H -0.0092 0.5603 0.5856 0.029 Uiso 1 1 calc R
C44 C 0.0138(6) 0.4828(3) 0.6361(3) 0.0294(14) Uani 1 1 d .
H44 H -0.0706 0.4916 0.6565 0.035 Uiso 1 1 calc R
C45 C 0.1021(5) 0.4291(3) 0.6476(3) 0.0244(13) Uani 1 1 d .
H45 H 0.0760 0.4017 0.6765 0.029 Uiso 1 1 calc R
B1 B 0.3207(6) 0.3444(3) 0.6298(3) 0.0158(13) Uani 1 1 d .
Rh51 Rh 0.99315(4) 0.78459(2) 0.910292(17) 0.01167(10) Uani 1 1 d .
P51 P 0.79313(13) 0.83170(7) 0.88497(6) 0.0133(3) Uani 1 1 d .
P52 P 0.89706(13) 0.66521(7) 0.88268(6) 0.0125(3) Uani 1 1 d .
P53 P 1.04843(13) 0.77611(7) 0.81047(6) 0.0133(3) Uani 1 1 d .
Cl51 Cl 1.04225(13) 0.76559(7) 1.01113(5) 0.0200(3) Uani 1 1 d .
Cl52 Cl 1.11682(13) 0.89819(7) 0.94625(6) 0.0200(3) Uani 1 1 d .
C51 C 0.7036(5) 0.8627(3) 0.9568(2) 0.0154(11) Uani 1 1 d .
C52 C 0.7738(5) 0.8974(3) 1.0132(2) 0.0190(12) Uani 1 1 d .
H52 H 0.8719 0.9033 1.0154 0.023 Uiso 1 1 calc R
C53 C 0.7014(6) 0.9238(3) 1.0668(2) 0.0248(13) Uani 1 1 d .
H53 H 0.7496 0.9481 1.1053 0.030 Uiso 1 1 calc R
C54 C 0.5590(6) 0.9142(3) 1.0636(3) 0.0293(14) Uani 1 1 d .
H54 H 0.5097 0.9310 1.1003 0.035 Uiso 1 1 calc R
C55 C 0.4869(6) 0.8804(3) 1.0074(3) 0.0344(15) Uani 1 1 d .
H55 H 0.3887 0.8753 1.0053 0.041 Uiso 1 1 calc R
C56 C 0.5599(5) 0.8540(3) 0.9542(2) 0.0234(13) Uani 1 1 d .
H56 H 0.5113 0.8298 0.9158 0.028 Uiso 1 1 calc R
C57 C 0.8027(5) 0.9161(3) 0.8573(2) 0.0147(11) Uani 1 1 d .
C58 C 0.7493(5) 0.9166(3) 0.7976(2) 0.0202(12) Uani 1 1 d .
H58 H 0.7153 0.8718 0.7695 0.024 Uiso 1 1 calc R
C59 C 0.7456(6) 0.9831(3) 0.7789(2) 0.0248(13) Uani 1 1 d .
H59 H 0.7106 0.9830 0.7378 0.030 Uiso 1 1 calc R
C60 C 0.7920(5) 1.0485(3) 0.8194(2) 0.0213(12) Uani 1 1 d .
H60 H 0.7879 1.0935 0.8067 0.026 Uiso 1 1 calc R
C61 C 0.8456(5) 1.0484(3) 0.8798(2) 0.0213(12) Uani 1 1 d .
H61 H 0.8789 1.0934 0.9079 0.026 Uiso 1 1 calc R
C62 C 0.8495(5) 0.9824(3) 0.8981(2) 0.0184(12) Uani 1 1 d .
H62 H 0.8848 0.9826 0.9391 0.022 Uiso 1 1 calc R
C63 C 1.0182(5) 0.5945(3) 0.8949(2) 0.0129(10) Uani 1 1 d .
C64 C 1.0423(5) 0.5837(3) 0.9559(2) 0.0163(11) Uani 1 1 d .
H64 H 0.9961 0.6129 0.9900 0.020 Uiso 1 1 calc R
C65 C 1.1335(5) 0.5304(3) 0.9655(2) 0.0202(12) Uani 1 1 d .
H65 H 1.1501 0.5238 1.0066 0.024 Uiso 1 1 calc R
C66 C 1.2008(5) 0.4865(3) 0.9167(2) 0.0190(12) Uani 1 1 d .
H66 H 1.2632 0.4501 0.9240 0.023 Uiso 1 1 calc R
C67 C 1.1760(5) 0.4964(3) 0.8571(2) 0.0212(12) Uani 1 1 d .
H67 H 1.2214 0.4663 0.8232 0.025 Uiso 1 1 calc R
C68 C 1.0858(5) 0.5495(3) 0.8464(2) 0.0174(11) Uani 1 1 d .
H68 H 1.0699 0.5553 0.8050 0.021 Uiso 1 1 calc R
C69 C 0.7534(5) 0.6460(3) 0.9282(2) 0.0129(11) Uani 1 1 d .
C70 C 0.7118(5) 0.6955(3) 0.9818(2) 0.0174(11) Uani 1 1 d .
H70 H 0.7590 0.7421 0.9971 0.021 Uiso 1 1 calc R
C71 C 0.6016(5) 0.6768(3) 1.0131(2) 0.0210(12) Uani 1 1 d .
H71 H 0.5731 0.7112 1.0494 0.025 Uiso 1 1 calc R
C72 C 0.5329(5) 0.6090(3) 0.9922(2) 0.0227(13) Uani 1 1 d .
H72 H 0.4566 0.5971 1.0136 0.027 Uiso 1 1 calc R
C73 C 0.5756(5) 0.5584(3) 0.9399(2) 0.0204(12) Uani 1 1 d .
H73 H 0.5301 0.5111 0.9261 0.025 Uiso 1 1 calc R
C74 C 0.6845(5) 0.5765(3) 0.9077(2) 0.0180(11) Uani 1 1 d .
H74 H 0.7127 0.5418 0.8716 0.022 Uiso 1 1 calc R
C75 C 1.1461(5) 0.8517(3) 0.7919(2) 0.0157(11) Uani 1 1 d .
C76 C 1.0949(6) 0.8905(3) 0.7500(2) 0.0231(12) Uani 1 1 d .
H76 H 1.0020 0.8816 0.7330 0.028 Uiso 1 1 calc R
C77 C 1.1788(7) 0.9422(3) 0.7326(3) 0.0325(15) Uani 1 1 d .
H77 H 1.1435 0.9672 0.7027 0.039 Uiso 1 1 calc R
C78 C 1.3111(6) 0.9576(3) 0.7579(3) 0.0289(14) Uani 1 1 d .
H78 H 1.3664 0.9937 0.7458 0.035 Uiso 1 1 calc R
C79 C 1.3654(6) 0.9213(3) 0.8008(3) 0.0312(14) Uani 1 1 d .
H79 H 1.4577 0.9321 0.8183 0.037 Uiso 1 1 calc R
C80 C 1.2822(5) 0.8684(3) 0.8180(3) 0.0249(13) Uani 1 1 d .
H80 H 1.3183 0.8434 0.8478 0.030 Uiso 1 1 calc R
C81 C 1.1771(5) 0.7040(3) 0.8010(2) 0.0149(11) Uani 1 1 d .
C82 C 1.1923(5) 0.6519(3) 0.7449(2) 0.0195(12) Uani 1 1 d .
H82 H 1.1315 0.6519 0.7096 0.023 Uiso 1 1 calc R
C83 C 1.2945(6) 0.6001(3) 0.7396(2) 0.0234(13) Uani 1 1 d .
H83 H 1.3023 0.5639 0.7012 0.028 Uiso 1 1 calc R
C84 C 1.3862(5) 0.6010(3) 0.7908(3) 0.0238(13) Uani 1 1 d .
H84 H 1.4573 0.5656 0.7871 0.029 Uiso 1 1 calc R
C85 C 1.3739(5) 0.6534(3) 0.8470(3) 0.0225(12) Uani 1 1 d .
H85 H 1.4371 0.6543 0.8817 0.027 Uiso 1 1 calc R
C86 C 1.2693(5) 0.7043(3) 0.8524(2) 0.0160(11) Uani 1 1 d .
H86 H 1.2600 0.7396 0.8911 0.019 Uiso 1 1 calc R
C87 C 0.6875(5) 0.7652(3) 0.8280(2) 0.0148(11) Uani 1 1 d .
H87A H 0.6325 0.7356 0.8502 0.018 Uiso 1 1 calc R
H87B H 0.6214 0.7923 0.8066 0.018 Uiso 1 1 calc R
C88 C 0.8297(5) 0.6372(3) 0.8020(2) 0.0138(11) Uani 1 1 d .
H88A H 0.9036 0.6123 0.7759 0.017 Uiso 1 1 calc R
H88B H 0.7526 0.6005 0.7986 0.017 Uiso 1 1 calc R
C89 C 0.9076(5) 0.7480(3) 0.7521(2) 0.0143(11) Uani 1 1 d .
H89A H 0.8752 0.7925 0.7392 0.017 Uiso 1 1 calc R
H89B H 0.9438 0.7138 0.7149 0.017 Uiso 1 1 calc R
C90 C 0.6765(5) 0.6718(3) 0.7098(2) 0.0149(11) Uani 1 1 d .
C91 C 0.7302(6) 0.6161(3) 0.6630(2) 0.0252(13) Uani 1 1 d .
H91 H 0.8205 0.5993 0.6703 0.030 Uiso 1 1 calc R
C92 C 0.6578(7) 0.5840(3) 0.6060(3) 0.0327(15) Uani 1 1 d .
H92 H 0.6978 0.5457 0.5758 0.039 Uiso 1 1 calc R
C93 C 0.5279(6) 0.6084(3) 0.5941(3) 0.0298(14) Uani 1 1 d .
H93 H 0.4781 0.5879 0.5552 0.036 Uiso 1 1 calc R
C94 C 0.4711(6) 0.6626(3) 0.6389(2) 0.0275(14) Uani 1 1 d .
H94 H 0.3808 0.6791 0.6312 0.033 Uiso 1 1 calc R
C95 C 0.5448(5) 0.6935(3) 0.6958(2) 0.0211(12) Uani 1 1 d .
H95 H 0.5029 0.7310 0.7260 0.025 Uiso 1 1 calc R
B51 B 0.7725(6) 0.7068(3) 0.7735(3) 0.0137(12) Uani 1 1 d .

loop_
_atom_site_aniso_label
_atom_site_aniso_U_11
_atom_site_aniso_U_22
_atom_site_aniso_U_33
_atom_site_aniso_U_23
_atom_site_aniso_U_13
_atom_site_aniso_U_12
Rh1 0.0127(2) 0.0122(2) 0.0143(2) 0.00370(16) 0.00085(16) 0.00444(16)
P1 0.0138(7) 0.0128(7) 0.0158(7) 0.0033(5) 0.0002(5) 0.0030(5)
P2 0.0154(7) 0.0144(7) 0.0147(7) 0.0043(5) 0.0004(5) 0.0032(6)
P3 0.0133(7) 0.0150(7) 0.0183(7) 0.0049(6) 0.0008(5) 0.0033(6)
Cl1 0.0276(7) 0.0156(7) 0.0219(7) 0.0075(5) 0.0046(6) 0.0056(6)
Cl2 0.0226(7) 0.0183(7) 0.0200(7) 0.0045(5) 0.0043(5) 0.0074(5)
C1 0.018(3) 0.015(3) 0.011(2) 0.006(2) 0.002(2) 0.004(2)
C2 0.020(3) 0.020(3) 0.016(3) 0.006(2) 0.001(2) 0.003(2)
C3 0.027(3) 0.014(3) 0.025(3) 0.004(2) 0.000(2) 0.003(2)
C4 0.026(3) 0.024(3) 0.028(3) 0.006(3) -0.003(3) -0.010(3)
C5 0.015(3) 0.032(3) 0.040(4) 0.014(3) -0.002(3) -0.003(3)
C6 0.018(3) 0.020(3) 0.017(3) 0.004(2) -0.003(2) 0.005(2)
C7 0.013(3) 0.023(3) 0.015(3) 0.002(2) -0.002(2) 0.002(2)
C8 0.025(3) 0.011(3) 0.022(3) 0.003(2) -0.002(2) -0.001(2)
C9 0.049(4) 0.016(3) 0.017(3) 0.001(2) 0.003(3) 0.008(3)
C10 0.066(5) 0.024(3) 0.017(3) 0.007(3) -0.005(3) -0.001(3)
C11 0.043(4) 0.027(3) 0.015(3) 0.010(2) -0.003(3) 0.003(3)
C12 0.019(3) 0.017(3) 0.027(3) 0.009(2) 0.004(2) 0.001(2)
C13 0.013(3) 0.020(3) 0.014(3) 0.008(2) -0.001(2) 0.004(2)
C14 0.020(3) 0.018(3) 0.016(3) 0.001(2) 0.001(2) 0.008(2)
C15 0.022(3) 0.015(3) 0.029(3) 0.005(2) 0.002(2) -0.002(2)
C16 0.015(3) 0.033(3) 0.024(3) 0.012(3) 0.005(2) 0.001(2)
C17 0.020(3) 0.027(3) 0.015(3) 0.007(2) 0.002(2) 0.003(2)
C18 0.020(3) 0.017(3) 0.022(3) 0.001(2) -0.003(2) 0.002(2)
C19 0.014(3) 0.018(3) 0.015(3) 0.002(2) 0.000(2) 0.004(2)
C20 0.028(3) 0.018(3) 0.026(3) 0.003(2) -0.007(2) 0.003(2)
C21 0.030(3) 0.021(3) 0.025(3) 0.006(2) -0.001(3) 0.010(3)
C22 0.021(3) 0.022(3) 0.023(3) 0.002(2) -0.004(2) 0.006(2)
C23 0.029(3) 0.013(3) 0.023(3) 0.003(2) -0.006(2) 0.001(2)
C24 0.023(3) 0.020(3) 0.020(3) 0.007(2) 0.000(2) 0.003(2)
C25 0.013(3) 0.021(3) 0.015(3) 0.003(2) 0.001(2) 0.000(2)
C26 0.018(3) 0.018(3) 0.023(3) 0.004(2) 0.001(2) 0.002(2)
C27 0.015(3) 0.024(3) 0.027(3) 0.003(2) 0.001(2) 0.005(2)
C28 0.020(3) 0.035(4) 0.023(3) 0.000(3) -0.007(2) 0.000(3)
C29 0.022(3) 0.022(3) 0.030(3) 0.000(3) 0.001(3) -0.002(2)
C30 0.023(3) 0.019(3) 0.029(3) 0.010(2) 0.000(2) 0.001(2)
C31 0.019(3) 0.020(3) 0.018(3) 0.012(2) 0.004(2) 0.007(2)
C32 0.026(3) 0.033(4) 0.032(3) 0.011(3) 0.006(3) 0.001(3)
C33 0.017(3) 0.050(4) 0.041(4) 0.023(3) 0.009(3) 0.005(3)
C34 0.023(3) 0.053(4) 0.024(3) 0.020(3) 0.008(3) 0.014(3)
C35 0.041(4) 0.026(3) 0.028(3) 0.010(3) 0.003(3) 0.014(3)
C36 0.019(3) 0.022(3) 0.022(3) 0.008(2) 0.006(2) 0.007(2)
C37 0.013(3) 0.016(3) 0.015(3) 0.001(2) 0.000(2) 0.001(2)
C38 0.019(3) 0.010(3) 0.019(3) 0.005(2) 0.001(2) 0.005(2)
C39 0.019(3) 0.015(3) 0.019(3) 0.006(2) -0.001(2) 0.005(2)
C40 0.017(3) 0.013(3) 0.021(3) 0.002(2) -0.001(2) 0.002(2)
C41 0.028(3) 0.024(3) 0.027(3) 0.005(3) 0.007(3) 0.009(3)
C42 0.032(4) 0.027(3) 0.031(3) 0.014(3) 0.005(3) 0.009(3)
C43 0.018(3) 0.018(3) 0.037(3) 0.006(3) -0.006(3) 0.009(2)
C44 0.022(3) 0.018(3) 0.050(4) 0.011(3) 0.009(3) 0.004(2)
C45 0.023(3) 0.019(3) 0.035(3) 0.013(3) 0.004(3) 0.004(2)
B1 0.020(3) 0.012(3) 0.016(3) 0.005(2) 0.004(2) 0.003(2)
Rh51 0.0113(2) 0.0106(2) 0.0135(2) 0.00398(16) -0.00088(16) 0.00071(16)
P51 0.0135(7) 0.0112(7) 0.0147(7) 0.0026(5) -0.0009(5) 0.0025(5)
P52 0.0123(7) 0.0112(7) 0.0150(7) 0.0053(5) -0.0006(5) 0.0013(5)
P53 0.0128(7) 0.0119(7) 0.0162(7) 0.0054(5) 0.0004(5) 0.0003(5)
Cl51 0.0279(7) 0.0185(7) 0.0135(6) 0.0053(5) -0.0047(5) -0.0001(6)
Cl52 0.0214(7) 0.0166(7) 0.0209(7) 0.0042(5) -0.0032(5) -0.0053(5)
C51 0.014(3) 0.012(3) 0.023(3) 0.009(2) 0.003(2) 0.004(2)
C52 0.019(3) 0.016(3) 0.023(3) 0.006(2) 0.001(2) 0.001(2)
C53 0.021(3) 0.029(3) 0.023(3) 0.003(3) 0.001(2) 0.004(3)
C54 0.028(3) 0.033(4) 0.023(3) -0.002(3) 0.013(3) 0.001(3)
C55 0.022(3) 0.041(4) 0.040(4) 0.008(3) 0.009(3) 0.004(3)
C56 0.020(3) 0.028(3) 0.021(3) 0.005(2) 0.000(2) 0.006(2)
C57 0.012(3) 0.014(3) 0.018(3) 0.006(2) -0.004(2) 0.003(2)
C58 0.026(3) 0.014(3) 0.019(3) 0.000(2) -0.006(2) 0.003(2)
C59 0.034(3) 0.023(3) 0.016(3) 0.003(2) -0.007(2) -0.001(2)
C60 0.028(3) 0.014(3) 0.023(3) 0.007(2) 0.000(2) 0.008(2)
C61 0.026(3) 0.015(3) 0.021(3) 0.002(2) -0.003(2) -0.005(2)
C62 0.023(3) 0.013(3) 0.017(3) 0.002(2) -0.004(2) 0.000(2)
C63 0.008(2) 0.012(3) 0.019(3) 0.005(2) -0.003(2) -0.003(2)
C64 0.015(3) 0.017(3) 0.018(3) 0.005(2) -0.002(2) -0.001(2)
C65 0.022(3) 0.016(3) 0.022(3) 0.007(2) -0.009(2) -0.001(2)
C66 0.007(3) 0.015(3) 0.036(3) 0.009(2) -0.004(2) 0.002(2)
C67 0.017(3) 0.017(3) 0.030(3) 0.005(2) 0.008(2) 0.004(2)
C68 0.024(3) 0.011(3) 0.018(3) 0.005(2) 0.004(2) -0.003(2)
C69 0.007(2) 0.017(3) 0.019(3) 0.013(2) 0.001(2) 0.002(2)
C70 0.019(3) 0.018(3) 0.017(3) 0.007(2) -0.001(2) -0.002(2)
C71 0.020(3) 0.024(3) 0.021(3) 0.009(2) 0.003(2) 0.006(2)
C72 0.015(3) 0.032(3) 0.029(3) 0.021(3) 0.004(2) 0.004(2)
C73 0.016(3) 0.022(3) 0.026(3) 0.012(2) -0.002(2) 0.000(2)
C74 0.018(3) 0.017(3) 0.021(3) 0.008(2) 0.002(2) 0.007(2)
C75 0.015(3) 0.014(3) 0.019(3) 0.003(2) 0.005(2) 0.001(2)
C76 0.028(3) 0.020(3) 0.023(3) 0.009(2) -0.001(2) -0.002(2)
C77 0.051(4) 0.024(3) 0.027(3) 0.015(3) 0.008(3) 0.003(3)
C78 0.034(4) 0.022(3) 0.033(3) 0.008(3) 0.022(3) -0.004(3)
C79 0.020(3) 0.023(3) 0.051(4) 0.009(3) 0.012(3) -0.006(3)
C80 0.017(3) 0.019(3) 0.041(3) 0.012(3) -0.006(3) -0.003(2)
C81 0.015(3) 0.012(3) 0.022(3) 0.011(2) 0.005(2) -0.004(2)
C82 0.017(3) 0.020(3) 0.023(3) 0.008(2) 0.003(2) 0.000(2)
C83 0.030(3) 0.017(3) 0.024(3) 0.003(2) 0.008(2) -0.003(2)
C84 0.012(3) 0.023(3) 0.041(3) 0.015(3) 0.006(2) 0.006(2)
C85 0.015(3) 0.024(3) 0.031(3) 0.013(3) -0.002(2) -0.003(2)
C86 0.015(3) 0.015(3) 0.019(3) 0.007(2) 0.001(2) -0.001(2)
C87 0.013(3) 0.014(3) 0.019(3) 0.008(2) -0.003(2) 0.002(2)
C88 0.017(3) 0.011(3) 0.012(2) 0.001(2) -0.002(2) 0.003(2)
C89 0.015(3) 0.012(3) 0.016(3) 0.002(2) 0.001(2) 0.006(2)
C90 0.017(3) 0.013(3) 0.018(3) 0.011(2) 0.001(2) -0.003(2)
C91 0.029(3) 0.020(3) 0.025(3) 0.003(2) -0.005(2) 0.008(3)
C92 0.050(4) 0.021(3) 0.022(3) -0.002(3) -0.005(3) 0.004(3)
C93 0.033(4) 0.033(4) 0.023(3) 0.011(3) -0.009(3) -0.009(3)
C94 0.023(3) 0.039(4) 0.023(3) 0.015(3) -0.004(2) -0.006(3)
C95 0.022(3) 0.022(3) 0.020(3) 0.009(2) 0.000(2) -0.002(2)
B51 0.013(3) 0.012(3) 0.015(3) 0.004(2) -0.005(2) 0.003(2)

loop_
_atom_type_symbol
_atom_type_description
_atom_type_scat_dispersion_real
_atom_type_scat_dispersion_imag
_atom_type_scat_source
C C 0.0033 0.0016 'International Tables Vol C Tables 4.2.6.8 and 6.1.1.4'
H H 0.0000 0.0000 'International Tables Vol C Tables 4.2.6.8 and 6.1.1.4'
B B 0.0013 0.0007 'International Tables Vol C Tables 4.2.6.8 and 6.1.1.4'
P P 0.1023 0.0942 'International Tables Vol C Tables 4.2.6.8 and 6.1.1.4'
Cl Cl 0.1484 0.1585 'International Tables Vol C Tables 4.2.6.8 and 6.1.1.4'
Rh Rh -1.1178 0.9187 'International Tables Vol C Tables 4.2.6.8 and 6.1.1.4'

loop_
_geom_angle_atom_site_label_1
_geom_angle_atom_site_label_2
_geom_angle_atom_site_label_3
_geom_angle
P1 Rh1 P3 89.94(5)
P1 Rh1 P2 90.42(5)
P3 Rh1 P2 89.74(5)
P1 Rh1 Cl2 98.17(5)
P3 Rh1 Cl2 90.20(5)
P2 Rh1 Cl2 171.40(5)
P1 Rh1 Cl1 113.88(5)
P3 Rh1 Cl1 156.18(5)
P2 Rh1 Cl1 90.27(5)
Cl2 Rh1 Cl1 86.33(4)
C37 P1 C7 105.6(2)
C37 P1 C1 111.8(2)
C7 P1 C1 102.0(2)
C37 P1 Rh1 112.09(16)
C7 P1 Rh1 116.34(16)
C1 P1 Rh1 108.71(16)
C38 P2 C13 105.9(2)
C38 P2 C19 108.8(2)
C13 P2 C19 96.7(2)
C38 P2 Rh1 113.38(16)
C13 P2 Rh1 118.35(17)
C19 P2 Rh1 112.22(16)
C39 P3 C25 110.8(2)
C39 P3 C31 106.5(2)
C25 P3 C31 101.5(2)
C39 P3 Rh1 114.80(17)
C25 P3 Rh1 99.40(17)
C31 P3 Rh1 122.41(17)
C6 C1 C2 119.0(5)
C6 C1 P1 119.7(4)
C2 C1 P1 121.1(4)
C3 C2 C1 120.3(5)
C2 C3 C4 120.4(5)
C3 C4 C5 120.0(5)
C6 C5 C4 119.5(5)
C5 C6 C1 120.7(5)
C8 C7 C12 118.8(5)
C8 C7 P1 120.3(4)
C12 C7 P1 120.9(4)
C9 C8 C7 120.6(5)
C8 C9 C10 120.0(5)
C9 C10 C11 120.3(5)
C12 C11 C10 120.3(5)
C11 C12 C7 120.0(5)
C14 C13 C18 118.6(5)
C14 C13 P2 124.3(4)
C18 C13 P2 116.8(4)
C15 C14 C13 119.9(5)
C14 C15 C16 121.4(5)
C15 C16 C17 119.1(5)
C18 C17 C16 120.1(5)
C17 C18 C13 120.9(5)
C24 C19 C20 118.1(5)
C24 C19 P2 122.5(4)
C20 C19 P2 119.2(4)
C21 C20 C19 121.2(5)
C22 C21 C20 120.2(5)
C21 C22 C23 119.5(5)
C22 C23 C24 120.6(5)
C19 C24 C23 120.3(5)
C30 C25 C26 118.9(5)
C30 C25 P3 124.8(4)
C26 C25 P3 116.3(4)
C27 C26 C25 121.5(5)
C26 C27 C28 118.8(5)
C29 C28 C27 120.9(5)
C28 C29 C30 120.2(5)
C25 C30 C29 119.8(5)
C36 C31 C32 118.5(5)
C36 C31 P3 122.8(4)
C32 C31 P3 118.2(4)
C31 C32 C33 120.1(5)
C34 C33 C32 120.4(6)
C35 C34 C33 119.1(5)
C36 C35 C34 120.7(5)
C35 C36 C31 121.1(5)
B1 C37 P1 115.6(3)
B1 C38 P2 113.6(3)
B1 C39 P3 116.0(3)
C45 C40 C41 114.9(5)
C45 C40 B1 121.5(4)
C41 C40 B1 123.4(5)
C42 C41 C40 122.4(5)
C43 C42 C41 120.3(5)
C42 C43 C44 119.9(5)
C45 C44 C43 119.0(5)
C44 C45 C40 123.5(5)
C40 B1 C38 112.4(4)
C40 B1 C39 108.5(4)
C38 B1 C39 108.7(4)
C40 B1 C37 106.2(4)
C38 B1 C37 106.2(4)
C39 B1 C37 115.0(4)
P51 Rh51 P53 86.68(5)
P51 Rh51 P52 91.45(5)
P53 Rh51 P52 91.34(5)
P51 Rh51 Cl52 96.73(5)
P53 Rh51 Cl52 91.60(5)
P52 Rh51 Cl52 171.46(5)
P51 Rh51 Cl51 121.67(5)
P53 Rh51 Cl51 151.62(5)
P52 Rh51 Cl51 86.82(4)
Cl52 Rh51 Cl51 86.78(4)
C87 P51 C51 110.4(2)
C87 P51 C57 107.3(2)
C51 P51 C57 102.1(2)
C87 P51 Rh51 112.14(16)
C51 P51 Rh51 107.04(16)
C57 P51 Rh51 117.35(16)
C88 P52 C63 107.3(2)
C88 P52 C69 104.7(2)
C63 P52 C69 100.2(2)
C88 P52 Rh51 113.11(16)
C63 P52 Rh51 113.51(16)
C69 P52 Rh51 116.87(17)
C89 P53 C81 110.0(2)
C89 P53 C75 108.1(2)
C81 P53 C75 101.5(2)
C89 P53 Rh51 115.20(16)
C81 P53 Rh51 100.60(16)
C75 P53 Rh51 119.89(16)
C52 C51 C56 119.4(5)
C52 C51 P51 121.9(4)
C56 C51 P51 118.7(4)
C51 C52 C53 120.5(5)
C54 C53 C52 119.4(5)
C53 C54 C55 120.9(5)
C56 C55 C54 119.3(5)
C55 C56 C51 120.5(5)
C62 C57 C58 119.1(5)
C62 C57 P51 120.0(4)
C58 C57 P51 120.5(4)
C57 C58 C59 120.1(5)
C60 C59 C58 120.5(5)
C59 C60 C61 119.7(5)
C62 C61 C60 119.6(5)
C61 C62 C57 120.9(5)
C68 C63 C64 118.1(4)
C68 C63 P52 122.6(4)
C64 C63 P52 119.3(4)
C65 C64 C63 119.7(5)
C66 C65 C64 121.4(5)
C65 C66 C67 118.9(5)
C66 C67 C68 120.8(5)
C67 C68 C63 121.1(5)
C70 C69 C74 118.8(4)
C70 C69 P52 123.8(4)
C74 C69 P52 117.4(4)
C71 C70 C69 120.1(5)
C72 C71 C70 120.8(5)
C71 C72 C73 119.7(5)
C72 C73 C74 120.2(5)
C73 C74 C69 120.3(5)
C76 C75 C80 118.3(5)
C76 C75 P53 122.7(4)
C80 C75 P53 118.9(4)
C75 C76 C77 120.3(5)
C78 C77 C76 121.0(5)
C77 C78 C79 120.7(5)
C78 C79 C80 118.8(5)
C79 C80 C75 121.0(5)
C82 C81 C86 119.0(5)
C82 C81 P53 123.1(4)
C86 C81 P53 117.8(4)
C83 C82 C81 120.9(5)
C82 C83 C84 119.8(5)
C85 C84 C83 120.1(5)
C86 C85 C84 119.9(5)
C85 C86 C81 120.4(5)
B51 C87 P51 115.7(3)
B51 C88 P52 114.1(3)
B51 C89 P53 115.9(3)
C95 C90 C91 115.1(5)
C95 C90 B51 126.0(5)
C91 C90 B51 118.8(4)
C92 C91 C90 123.2(5)
C93 C92 C91 119.3(5)
C94 C93 C92 119.3(5)
C93 C94 C95 120.5(5)
C90 C95 C94 122.6(5)
C90 B51 C89 106.3(4)
C90 B51 C88 108.1(4)
C89 B51 C88 108.1(4)
C90 B51 C87 112.9(4)
C89 B51 C87 111.8(4)
C88 B51 C87 109.3(4)

loop_
_geom_bond_atom_site_label_1
_geom_bond_atom_site_label_2
_geom_bond_distance
Rh1 P1 2.2332(13)
Rh1 P3 2.2729(14)
Rh1 P2 2.3290(14)
Rh1 Cl2 2.3460(13)
Rh1 Cl1 2.3715(13)
P1 C37 1.777(5)
P1 C7 1.817(5)
P1 C1 1.820(5)
P2 C38 1.837(5)
P2 C13 1.839(5)
P2 C19 1.844(5)
P3 C39 1.784(5)
P3 C25 1.817(5)
P3 C31 1.831(5)
C1 C6 1.394(7)
C1 C2 1.395(7)
C2 C3 1.372(7)
C3 C4 1.382(7)
C4 C5 1.394(7)
C5 C6 1.374(7)
C7 C8 1.395(7)
C7 C12 1.410(7)
C8 C9 1.378(7)
C9 C10 1.381(7)
C10 C11 1.384(8)
C11 C12 1.374(7)
C13 C14 1.393(7)
C13 C18 1.397(7)
C14 C15 1.375(7)
C15 C16 1.381(7)
C16 C17 1.384(7)
C17 C18 1.378(7)
C19 C24 1.386(7)
C19 C20 1.395(7)
C20 C21 1.379(7)
C21 C22 1.375(7)
C22 C23 1.375(7)
C23 C24 1.392(7)
C25 C30 1.386(7)
C25 C26 1.407(7)
C26 C27 1.369(7)
C27 C28 1.397(7)
C28 C29 1.372(7)
C29 C30 1.399(7)
C31 C36 1.384(7)
C31 C32 1.399(7)
C32 C33 1.399(7)
C33 C34 1.384(8)
C34 C35 1.383(8)
C35 C36 1.380(7)
C37 B1 1.686(7)
C38 B1 1.654(7)
C39 B1 1.663(7)
C40 C45 1.393(7)
C40 C41 1.412(7)
C40 B1 1.631(7)
C41 C42 1.389(7)
C42 C43 1.363(7)
C43 C44 1.392(7)
C44 C45 1.386(7)
Rh51 P51 2.2342(13)
Rh51 P53 2.2647(13)
Rh51 P52 2.3193(13)
Rh51 Cl52 2.3497(13)
Rh51 Cl51 2.3646(12)
P51 C87 1.792(5)
P51 C51 1.819(5)
P51 C57 1.825(5)
P52 C88 1.809(4)
P52 C63 1.833(5)
P52 C69 1.840(5)
P53 C89 1.800(5)
P53 C81 1.824(5)
P53 C75 1.825(5)
C51 C52 1.387(7)
C51 C56 1.393(7)
C52 C53 1.394(7)
C53 C54 1.380(7)
C54 C55 1.389(8)
C55 C56 1.389(7)
C57 C62 1.388(6)
C57 C58 1.392(6)
C58 C59 1.399(7)
C59 C60 1.372(7)
C60 C61 1.403(7)
C61 C62 1.387(7)
C63 C68 1.386(7)
C63 C64 1.419(6)
C64 C65 1.385(7)
C65 C66 1.381(7)
C66 C67 1.383(7)
C67 C68 1.383(7)
C69 C70 1.389(7)
C69 C74 1.405(7)
C70 C71 1.385(7)
C71 C72 1.380(7)
C72 C73 1.382(7)
C73 C74 1.384(7)
C75 C76 1.384(7)
C75 C80 1.406(7)
C76 C77 1.388(7)
C77 C78 1.364(8)
C78 C79 1.379(8)
C79 C80 1.400(7)
C81 C82 1.388(7)
C81 C86 1.403(7)
C82 C83 1.379(7)
C83 C84 1.395(7)
C84 C85 1.387(7)
C85 C86 1.385(7)
C87 B51 1.669(7)
C88 B51 1.663(7)
C89 B51 1.655(7)
C90 C95 1.383(7)
C90 C91 1.398(7)
C90 B51 1.628(7)
C91 C92 1.396(7)
C92 C93 1.375(8)
C93 C94 1.370(8)
C94 C95 1.395(7)

loop_
_geom_torsion_atom_site_label_1
_geom_torsion_atom_site_label_2
_geom_torsion_atom_site_label_3
_geom_torsion_atom_site_label_4
_geom_torsion
P3 Rh1 P1 C37 -63.44(18)
P2 Rh1 P1 C37 26.30(18)
Cl2 Rh1 P1 C37 -153.63(18)
Cl1 Rh1 P1 C37 116.77(18)
P3 Rh1 P1 C7 58.1(2)
P2 Rh1 P1 C7 147.88(19)
Cl2 Rh1 P1 C7 -32.0(2)
Cl1 Rh1 P1 C7 -121.64(19)
P3 Rh1 P1 C1 172.50(17)
P2 Rh1 P1 C1 -97.76(17)
Cl2 Rh1 P1 C1 82.31(17)
Cl1 Rh1 P1 C1 -7.28(17)
P1 Rh1 P2 C38 -58.00(19)
P3 Rh1 P2 C38 31.93(19)
Cl2 Rh1 P2 C38 121.5(4)
Cl1 Rh1 P2 C38 -171.88(19)
P1 Rh1 P2 C13 66.93(17)
P3 Rh1 P2 C13 156.86(17)
Cl2 Rh1 P2 C13 -113.5(4)
Cl1 Rh1 P2 C13 -46.95(17)
P1 Rh1 P2 C19 178.21(18)
P3 Rh1 P2 C19 -91.86(18)
Cl2 Rh1 P2 C19 -2.3(4)
Cl1 Rh1 P2 C19 64.33(18)
P1 Rh1 P3 C39 34.71(19)
P2 Rh1 P3 C39 -55.71(19)
Cl2 Rh1 P3 C39 132.88(19)
Cl1 Rh1 P3 C39 -145.8(2)
P1 Rh1 P3 C25 152.95(17)
P2 Rh1 P3 C25 62.53(17)
Cl2 Rh1 P3 C25 -108.88(17)
Cl1 Rh1 P3 C25 -27.5(2)
P1 Rh1 P3 C31 -96.9(2)
P2 Rh1 P3 C31 172.6(2)
Cl2 Rh1 P3 C31 1.2(2)
Cl1 Rh1 P3 C31 82.6(2)
C37 P1 C1 C6 15.7(5)
C7 P1 C1 C6 -96.6(4)
Rh1 P1 C1 C6 140.0(3)
C37 P1 C1 C2 -169.6(4)
C7 P1 C1 C2 78.0(4)
Rh1 P1 C1 C2 -45.4(4)
C6 C1 C2 C3 1.0(7)
P1 C1 C2 C3 -173.7(4)
C1 C2 C3 C4 -1.6(8)
C2 C3 C4 C5 0.0(8)
C3 C4 C5 C6 2.2(8)
C4 C5 C6 C1 -2.8(8)
C2 C1 C6 C5 1.2(7)
P1 C1 C6 C5 175.9(4)
C37 P1 C7 C8 -169.1(4)
C1 P1 C7 C8 -52.2(5)
Rh1 P1 C7 C8 65.9(4)
C37 P1 C7 C12 11.2(5)
C1 P1 C7 C12 128.1(4)
Rh1 P1 C7 C12 -113.7(4)
C12 C7 C8 C9 1.6(8)
P1 C7 C8 C9 -178.0(4)
C7 C8 C9 C10 1.1(9)
C8 C9 C10 C11 -3.7(9)
C9 C10 C11 C12 3.7(9)
C10 C11 C12 C7 -0.9(8)
C8 C7 C12 C11 -1.7(8)
P1 C7 C12 C11 177.9(4)
C38 P2 C13 C14 128.8(4)
C19 P2 C13 C14 -119.4(4)
Rh1 P2 C13 C14 0.3(5)
C38 P2 C13 C18 -57.5(4)
C19 P2 C13 C18 54.3(4)
Rh1 P2 C13 C18 174.0(3)
C18 C13 C14 C15 -0.5(7)
P2 C13 C14 C15 173.0(4)
C13 C14 C15 C16 -0.4(8)
C14 C15 C16 C17 1.7(8)
C15 C16 C17 C18 -1.9(8)
C16 C17 C18 C13 1.0(8)
C14 C13 C18 C17 0.3(7)
P2 C13 C18 C17 -173.8(4)
C38 P2 C19 C24 -3.4(5)
C13 P2 C19 C24 -112.7(4)
Rh1 P2 C19 C24 122.9(4)
C38 P2 C19 C20 171.0(4)
C13 P2 C19 C20 61.6(4)
Rh1 P2 C19 C20 -62.7(4)
C24 C19 C20 C21 -1.7(8)
P2 C19 C20 C21 -176.3(4)
C19 C20 C21 C22 -0.2(8)
C20 C21 C22 C23 1.2(8)
C21 C22 C23 C24 -0.1(8)
C20 C19 C24 C23 2.7(8)
P2 C19 C24 C23 177.1(4)
C22 C23 C24 C19 -1.9(8)
C39 P3 C25 C30 -14.2(5)
C31 P3 C25 C30 98.6(5)
Rh1 P3 C25 C30 -135.4(4)
C39 P3 C25 C26 168.2(4)
C31 P3 C25 C26 -79.0(4)
Rh1 P3 C25 C26 47.0(4)
C30 C25 C26 C27 1.7(8)
P3 C25 C26 C27 179.4(4)
C25 C26 C27 C28 0.7(8)
C26 C27 C28 C29 -2.4(8)
C27 C28 C29 C30 1.7(8)
C26 C25 C30 C29 -2.4(8)
P3 C25 C30 C29 -179.9(4)
C28 C29 C30 C25 0.7(8)
C39 P3 C31 C36 -77.1(5)
C25 P3 C31 C36 166.9(4)
Rh1 P3 C31 C36 57.9(5)
C39 P3 C31 C32 95.0(4)
C25 P3 C31 C32 -21.0(5)
Rh1 P3 C31 C32 -130.0(4)
C36 C31 C32 C33 -2.1(8)
P3 C31 C32 C33 -174.5(4)
C31 C32 C33 C34 0.5(9)
C32 C33 C34 C35 1.1(9)
C33 C34 C35 C36 -1.1(8)
C34 C35 C36 C31 -0.5(8)
C32 C31 C36 C35 2.0(8)
P3 C31 C36 C35 174.1(4)
C7 P1 C37 B1 -90.6(4)
C1 P1 C37 B1 159.3(3)
Rh1 P1 C37 B1 37.0(4)
C13 P2 C38 B1 -105.4(4)
C19 P2 C38 B1 151.6(4)
Rh1 P2 C38 B1 26.0(4)
C25 P3 C39 B1 -90.4(4)
C31 P3 C39 B1 160.1(4)
Rh1 P3 C39 B1 21.2(4)
C45 C40 C41 C42 -0.7(8)
B1 C40 C41 C42 174.6(5)
C40 C41 C42 C43 0.0(9)
C41 C42 C43 C44 0.5(9)
C42 C43 C44 C45 -0.4(8)
C43 C44 C45 C40 -0.2(9)
C41 C40 C45 C44 0.8(8)
B1 C40 C45 C44 -174.6(5)
C45 C40 B1 C38 -58.7(6)
C41 C40 B1 C38 126.4(5)
C45 C40 B1 C39 -178.9(5)
C41 C40 B1 C39 6.2(7)
C45 C40 B1 C37 57.0(6)
C41 C40 B1 C37 -117.9(5)
P2 C38 B1 C40 160.6(4)
P2 C38 B1 C39 -79.2(4)
P2 C38 B1 C37 44.9(5)
P3 C39 B1 C40 174.7(3)
P3 C39 B1 C38 52.1(5)
P3 C39 B1 C37 -66.7(5)
P1 C37 B1 C40 153.6(3)
P1 C37 B1 C38 -86.6(4)
P1 C37 B1 C39 33.6(5)
P53 Rh51 P51 C87 65.94(18)
P52 Rh51 P51 C87 -25.31(18)
Cl52 Rh51 P51 C87 157.16(18)
Cl51 Rh51 P51 C87 -112.47(18)
P53 Rh51 P51 C51 -172.80(17)
P52 Rh51 P51 C51 95.94(17)
Cl52 Rh51 P51 C51 -81.59(17)
Cl51 Rh51 P51 C51 8.78(18)
P53 Rh51 P51 C57 -58.91(18)
P52 Rh51 P51 C57 -150.16(18)
Cl52 Rh51 P51 C57 32.31(18)
Cl51 Rh51 P51 C57 122.67(18)
P51 Rh51 P52 C88 58.53(18)
P53 Rh51 P52 C88 -28.18(18)
Cl52 Rh51 P52 C88 -138.2(3)
Cl51 Rh51 P52 C88 -179.83(18)
P51 Rh51 P52 C63 -178.97(17)
P53 Rh51 P52 C63 94.32(17)
Cl52 Rh51 P52 C63 -15.7(4)
Cl51 Rh51 P52 C63 -57.33(17)
P51 Rh51 P52 C69 -63.13(17)
P53 Rh51 P52 C69 -149.84(17)
Cl52 Rh51 P52 C69 100.1(4)
Cl51 Rh51 P52 C69 58.51(17)
P51 Rh51 P53 C89 -38.91(18)
P52 Rh51 P53 C89 52.46(18)
Cl52 Rh51 P53 C89 -135.56(18)
Cl51 Rh51 P53 C89 138.25(19)
P51 Rh51 P53 C81 -157.14(16)
P52 Rh51 P53 C81 -65.76(16)
Cl52 Rh51 P53 C81 106.22(16)
Cl51 Rh51 P53 C81 20.0(2)
P51 Rh51 P53 C75 92.95(19)
P52 Rh51 P53 C75 -175.67(19)
Cl52 Rh51 P53 C75 -3.70(19)
Cl51 Rh51 P53 C75 -89.9(2)
C87 P51 C51 C52 161.9(4)
C57 P51 C51 C52 -84.3(4)
Rh51 P51 C51 C52 39.6(4)
C87 P51 C51 C56 -21.0(5)
C57 P51 C51 C56 92.9(4)
Rh51 P51 C51 C56 -143.3(4)
C56 C51 C52 C53 -0.3(7)
P51 C51 C52 C53 176.8(4)
C51 C52 C53 C54 0.8(8)
C52 C53 C54 C55 -1.6(9)
C53 C54 C55 C56 1.9(9)
C54 C55 C56 C51 -1.3(9)
C52 C51 C56 C55 0.6(8)
P51 C51 C56 C55 -176.6(4)
C87 P51 C57 C62 164.8(4)
C51 P51 C57 C62 48.7(4)
Rh51 P51 C57 C62 -68.0(4)
C87 P51 C57 C58 -8.1(5)
C51 P51 C57 C58 -124.3(4)
Rh51 P51 C57 C58 119.1(4)
C62 C57 C58 C59 1.1(8)
P51 C57 C58 C59 174.1(4)
C57 C58 C59 C60 -1.1(8)
C58 C59 C60 C61 0.9(8)
C59 C60 C61 C62 -0.7(8)
C60 C61 C62 C57 0.7(8)
C58 C57 C62 C61 -1.0(8)
P51 C57 C62 C61 -174.0(4)
C88 P52 C63 C68 24.7(5)
C69 P52 C63 C68 133.6(4)
Rh51 P52 C63 C68 -101.0(4)
C88 P52 C63 C64 -153.9(4)
C69 P52 C63 C64 -45.0(4)
Rh51 P52 C63 C64 80.4(4)
C68 C63 C64 C65 1.3(7)
P52 C63 C64 C65 179.9(4)
C63 C64 C65 C66 -0.8(8)
C64 C65 C66 C67 0.0(8)
C65 C66 C67 C68 0.3(8)
C66 C67 C68 C63 0.3(8)
C64 C63 C68 C67 -1.0(7)
P52 C63 C68 C67 -179.6(4)
C88 P52 C69 C70 -134.0(4)
C63 P52 C69 C70 115.0(4)
Rh51 P52 C69 C70 -8.0(5)
C88 P52 C69 C74 47.3(4)
C63 P52 C69 C74 -63.7(4)
Rh51 P52 C69 C74 173.3(3)
C74 C69 C70 C71 -1.8(7)
P52 C69 C70 C71 179.5(4)
C69 C70 C71 C72 0.8(7)
C70 C71 C72 C73 1.0(7)
C71 C72 C73 C74 -1.7(7)
C72 C73 C74 C69 0.7(7)
C70 C69 C74 C73 1.1(7)
P52 C69 C74 C73 179.9(4)
C89 P53 C75 C76 14.9(5)
C81 P53 C75 C76 130.7(4)
Rh51 P53 C75 C76 -119.9(4)
C89 P53 C75 C80 -161.0(4)
C81 P53 C75 C80 -45.3(5)
Rh51 P53 C75 C80 64.2(4)
C80 C75 C76 C77 2.6(8)
P53 C75 C76 C77 -173.3(4)
C75 C76 C77 C78 -2.2(9)
C76 C77 C78 C79 0.9(9)
C77 C78 C79 C80 -0.1(9)
C78 C79 C80 C75 0.6(9)
C76 C75 C80 C79 -1.9(8)
P53 C75 C80 C79 174.2(4)
C89 P53 C81 C82 23.5(5)
C75 P53 C81 C82 -90.8(4)
Rh51 P53 C81 C82 145.5(4)
C89 P53 C81 C86 -160.0(4)
C75 P53 C81 C86 85.7(4)
Rh51 P53 C81 C86 -38.1(4)
C86 C81 C82 C83 1.3(7)
P53 C81 C82 C83 177.7(4)
C81 C82 C83 C84 -1.6(8)
C82 C83 C84 C85 0.6(8)
C83 C84 C85 C86 0.7(8)
C84 C85 C86 C81 -1.1(7)
C82 C81 C86 C85 0.1(7)
P53 C81 C86 C85 -176.5(4)
C51 P51 C87 B51 -155.5(3)
C57 P51 C87 B51 94.0(4)
Rh51 P51 C87 B51 -36.2(4)
C63 P52 C88 B51 -156.0(3)
C69 P52 C88 B51 98.2(4)
Rh51 P52 C88 B51 -30.1(4)
C81 P53 C89 B51 94.1(4)
C75 P53 C89 B51 -156.0(3)
Rh51 P53 C89 B51 -18.8(4)
C95 C90 C91 C92 -0.2(8)
B51 C90 C91 C92 -178.2(5)
C90 C91 C92 C93 1.1(9)
C91 C92 C93 C94 -1.4(9)
C92 C93 C94 C95 1.0(8)
C91 C90 C95 C94 -0.3(7)
B51 C90 C95 C94 177.5(5)
C93 C94 C95 C90 -0.1(8)
C95 C90 B51 C89 -114.0(5)
C91 C90 B51 C89 63.7(6)
C95 C90 B51 C88 130.1(5)
C91 C90 B51 C88 -52.2(6)
C95 C90 B51 C87 9.0(7)
C91 C90 B51 C87 -173.3(4)
P53 C89 B51 C90 -168.3(3)
P53 C89 B51 C88 -52.4(5)
P53 C89 B51 C87 68.0(5)
P52 C88 B51 C90 -163.8(3)
P52 C88 B51 C89 81.5(4)
P52 C88 B51 C87 -40.5(5)
P51 C87 B51 C90 -157.0(3)
P51 C87 B51 C89 -37.2(5)
P51 C87 B51 C88 82.6(4)
